data_7250368
loop_
_publ_author_name
'Dar, Rouf Ali'
'Hashmi, Athar Adil'

_publ_section_title
;
 Synthesis, structural analysis, and properties of silver-based 1D and 3D
 coordination polymers
;
_journal_issue 24
_journal_name_full CrystEngComm
_journal_page_first 4090
_journal_page_last 4101
_journal_paper_doi 10.1039/D4CE01242A
_journal_volume 27
_journal_year 2025
_chemical_formula_moiety 'C10 H8 Ag N2, N O3'
_chemical_formula_sum 'C10 H8 Ag N3 O3'
_chemical_formula_weight 326.06
_space_group_crystal_system orthorhombic
_space_group_IT_number 52
_space_group_name_Hall '-P 2a 2bc'
_space_group_name_H-M_alt 'P n n a'
_atom_sites_solution_hydrogens geom
_audit_creation_method SHELXL-2019/3
_audit_update_record
;
2025-05-06 deposited with the CCDC.	2025-05-08 downloaded from the CCDC.
;
_cell_angle_alpha 90
_cell_angle_beta 90
_cell_angle_gamma 90
_cell_formula_units_Z 4
_cell_length_a 7.1705(6)
_cell_length_b 13.2915(12)
_cell_length_c 11.4194(9)
_cell_measurement_reflns_used 3421
_cell_measurement_temperature 296(2)
_cell_measurement_theta_max 24.59
_cell_measurement_theta_min 3.20
_cell_volume 1088.35(16)
_computing_cell_refinement 'APEX4 V8.40B (Bruker, 2021)'
_computing_data_collection 'APEX4 (Bruker, v2021.4-0)'
_computing_data_reduction 'SAINT/XPREP (Bruker, 2021)'
_computing_structure_refinement 'SHELXL-2019/3 (Sheldrick, 2019)'
_computing_structure_solution 'SHELXT-2018/2 (Sheldrick, 2018)'
_diffrn_ambient_temperature 296(2)
_diffrn_measured_fraction_theta_full 0.998
_diffrn_measured_fraction_theta_max 0.998
_diffrn_measurement_device_type 'Bruker D8 VENTURE'
_diffrn_measurement_method 'omega and phi scans'
_diffrn_radiation_type MoK\a
_diffrn_radiation_wavelength 0.71073
_diffrn_reflns_av_R_equivalents 0.1682
_diffrn_reflns_av_unetI/netI 0.0457
_diffrn_reflns_Laue_measured_fraction_full 0.998
_diffrn_reflns_Laue_measured_fraction_max 0.998
_diffrn_reflns_limit_h_max 8
_diffrn_reflns_limit_h_min -8
_diffrn_reflns_limit_k_max 15
_diffrn_reflns_limit_k_min -15
_diffrn_reflns_limit_l_max 13
_diffrn_reflns_limit_l_min -13
_diffrn_reflns_number 24494
_diffrn_reflns_point_group_measured_fraction_full 0.998
_diffrn_reflns_point_group_measured_fraction_max 0.998
_diffrn_reflns_theta_full 24.998
_diffrn_reflns_theta_max 24.998
_diffrn_reflns_theta_min 3.355
_diffrn_source 'sealed tube'
_exptl_absorpt_coefficient_mu 1.851
_exptl_absorpt_correction_T_max 0.7457
_exptl_absorpt_correction_T_min 0.6968
_exptl_absorpt_correction_type multi-scan
_exptl_absorpt_process_details
;
 SADABS-2016/2 - Bruker AXS area detector scaling and absorption 
 correction
 Reference: Krause, L., Herbst-Irmer, R., Sheldrick G.M. & Stalke D.,
 J. Appl. Cryst. 48 (2015) 3-10.
;
_exptl_crystal_colour colourless
_exptl_crystal_density_diffrn 1.990
_exptl_crystal_description block
_exptl_crystal_F_000 640
_exptl_crystal_size_max 0.100
_exptl_crystal_size_mid 0.050
_exptl_crystal_size_min 0.050
_refine_diff_density_max 0.624
_refine_diff_density_min -0.449
_refine_diff_density_rms 0.109
_refine_ls_extinction_method none
_refine_ls_goodness_of_fit_ref 1.147
_refine_ls_hydrogen_treatment constr
_refine_ls_matrix_type full
_refine_ls_number_parameters 86
_refine_ls_number_reflns 962
_refine_ls_number_restraints 63
_refine_ls_restrained_S_all 1.159
_refine_ls_R_factor_all 0.1153
_refine_ls_R_factor_gt 0.0546
_refine_ls_shift/su_max 0.000
_refine_ls_shift/su_mean 0.000
_refine_ls_structure_factor_coef Fsqd
_refine_ls_weighting_details 'w=1/[\s^2^(Fo^2^)+(0.0412P)^2^+1.9547P] where P=(Fo^2^+2Fc^2^)/3'
_refine_ls_weighting_scheme calc
_refine_ls_wR_factor_gt 0.0925
_refine_ls_wR_factor_ref 0.1094
_reflns_Friedel_coverage 0.000
_reflns_number_gt 556
_reflns_number_total 962
_reflns_threshold_expression 'I > 2\s(I)'
_cod_data_source_file d4ce01242a2.cif
_cod_data_source_block W121A
_cod_depositor_comments 'Adding full bibliography for 7250368--7250369.cif.'
_cod_database_code 7250368
_shelx_shelxl_version_number 2019/3
_shelx_space_group_comment
;
The symmetry employed for this shelxl refinement is uniquely defined
by the following loop, which should always be used as a source of
symmetry information in preference to the above space-group names.
They are only intended as comments.
;
_shelx_estimated_absorpt_t_min 0.837
_shelx_estimated_absorpt_t_max 0.913

loop_
_space_group_symop_operation_xyz
'x, y, z'
'-x+1/2, -y, z'
'-x+1/2, y+1/2, -z+1/2'
'x, -y+1/2, -z+1/2'
'-x, -y, -z'
'x-1/2, y, -z'
'x-1/2, -y-1/2, z-1/2'
'-x, y-1/2, z-1/2'

loop_
_atom_site_label
_atom_site_type_symbol
_atom_site_fract_x
_atom_site_fract_y
_atom_site_fract_z
_atom_site_U_iso_or_equiv
_atom_site_adp_type
_atom_site_occupancy
_atom_site_site_symmetry_order
_atom_site_calc_flag
_atom_site_refinement_flags_posn
_atom_site_refinement_flags_adp
_atom_site_refinement_flags_occupancy
_atom_site_disorder_assembly
_atom_site_disorder_group
Ag1 Ag 0.750000 0.500000 0.70421(5) 0.0496(4) Uani 1 2 d S TU P . .
C1 C 0.6963(9) 0.4198(6) 0.4532(6) 0.041(2) Uani 1 1 d . U . . .
H1 H 0.657494 0.362966 0.493976 0.050 Uiso 1 1 calc R U . . .
C2 C 0.6954(9) 0.4167(6) 0.3315(6) 0.038(2) Uani 1 1 d . U . . .
H2 H 0.658098 0.358692 0.292522 0.046 Uiso 1 1 calc R U . . .
C3 C 0.750000 0.500000 0.2696(7) 0.032(2) Uani 1 2 d S TU P . .
C4 C 0.750000 0.500000 0.1399(6) 0.031(2) Uani 1 2 d S TU P . .
C5 C 0.8069(8) 0.4165(6) 0.0772(5) 0.0293(18) Uani 1 1 d . U . . .
H5 H 0.845258 0.358692 0.116235 0.035 Uiso 1 1 calc R U . . .
C6 C 0.8064(8) 0.4195(6) -0.0438(6) 0.0356(19) Uani 1 1 d . U . . .
H6 H 0.846938 0.363220 -0.084968 0.043 Uiso 1 1 calc R U . . .
N1 N 0.750000 0.500000 0.5141(6) 0.0337(17) Uani 1 2 d S TU P . .
N2 N 0.750000 0.500000 -0.1037(7) 0.051(2) Uani 1 2 d S TU P . .
N3 N 0.6742(15) 0.250000 0.750000 0.046(2) Uani 1 2 d S TU P . .
O1 O 0.5756(11) 0.3029(7) 0.6885(6) 0.114(3) Uani 1 1 d . U . . .
O2 O 0.8308(16) 0.2786(12) 0.7180(12) 0.075(4) Uani 0.5 1 d . U P . .

loop_
_atom_site_aniso_label
_atom_site_aniso_U_11
_atom_site_aniso_U_22
_atom_site_aniso_U_33
_atom_site_aniso_U_23
_atom_site_aniso_U_13
_atom_site_aniso_U_12
Ag1 0.0617(5) 0.0733(6) 0.0137(4) 0.000 0.000 -0.0018(7)
C1 0.056(6) 0.048(5) 0.019(3) 0.009(3) 0.005(3) -0.006(4)
C2 0.054(5) 0.040(5) 0.021(3) 0.002(3) 0.003(3) -0.007(4)
C3 0.035(5) 0.043(5) 0.018(4) 0.000 0.000 0.004(8)
C4 0.029(4) 0.052(6) 0.013(4) 0.000 0.000 0.000(7)
C5 0.028(4) 0.039(4) 0.021(3) 0.001(3) -0.002(2) 0.000(3)
C6 0.036(5) 0.047(5) 0.023(3) -0.009(3) 0.004(3) -0.004(3)
N1 0.044(4) 0.046(5) 0.011(3) 0.000 0.000 -0.005(6)
N2 0.048(5) 0.071(6) 0.032(4) 0.000 0.000 -0.016(7)
N3 0.062(5) 0.037(7) 0.039(6) -0.007(4) 0.000 0.000
O1 0.145(6) 0.112(6) 0.087(5) 0.037(5) -0.011(5) 0.043(5)
O2 0.077(4) 0.070(11) 0.078(11) -0.038(7) 0.026(5) -0.027(5)

loop_
_atom_type_symbol
_atom_type_description
_atom_type_scat_dispersion_real
_atom_type_scat_dispersion_imag
_atom_type_scat_source
C C 0.0033 0.0016 'International Tables Vol C Tables 4.2.6.8 and 6.1.1.4'
H H 0.0000 0.0000 'International Tables Vol C Tables 4.2.6.8 and 6.1.1.4'
N N 0.0061 0.0033 'International Tables Vol C Tables 4.2.6.8 and 6.1.1.4'
O O 0.0106 0.0060 'International Tables Vol C Tables 4.2.6.8 and 6.1.1.4'
Ag Ag -0.8971 1.1015 'International Tables Vol C Tables 4.2.6.8 and 6.1.1.4'

loop_
_geom_angle_atom_site_label_1
_geom_angle_atom_site_label_2
_geom_angle_atom_site_label_3
_geom_angle
_geom_angle_site_symmetry_1
_geom_angle_site_symmetry_3
_geom_angle_publ_flag
N1 Ag1 N2 180.0 . 1_556 ?
N1 C1 C2 123.2(7) . . ?
N1 C1 H1 118.4 . . ?
C2 C1 H1 118.4 . . ?
C3 C2 C1 119.4(7) . . ?
C3 C2 H2 120.3 . . ?
C1 C2 H2 120.3 . . ?
C2 C3 C2 117.9(8) 2_665 . ?
C2 C3 C4 121.1(4) 2_665 . ?
C2 C3 C4 121.1(4) . . ?
C5 C4 C5 117.6(8) . 2_665 ?
C5 C4 C3 121.2(4) . . ?
C5 C4 C3 121.2(4) 2_665 . ?
C4 C5 C6 119.6(7) . . ?
C4 C5 H5 120.2 . . ?
C6 C5 H5 120.2 . . ?
N2 C6 C5 122.5(7) . . ?
N2 C6 H6 118.8 . . ?
C5 C6 H6 118.8 . . ?
C1 N1 C1 116.9(7) . 2_665 ?
C1 N1 Ag1 121.5(4) . . ?
C1 N1 Ag1 121.5(4) 2_665 . ?
C6 N2 C6 118.3(8) . 2_665 ?
C6 N2 Ag1 120.9(4) . 1_554 ?
C6 N2 Ag1 120.9(4) 2_665 1_554 ?
O1 N3 O1 109.1(12) . 4_556 ?
O1 N3 O2 150.6(10) . 4_556 ?
O1 N3 O2 100.3(8) 4_556 4_556 ?
O1 N3 O2 100.3(8) . . ?
O1 N3 O2 150.6(10) 4_556 . ?
O2 N3 O2 50.4(13) 4_556 . ?
O2 O2 N3 64.8(6) 4_556 . ?

loop_
_geom_bond_atom_site_label_1
_geom_bond_atom_site_label_2
_geom_bond_distance
_geom_bond_site_symmetry_2
_geom_bond_publ_flag
Ag1 N1 2.171(6) . ?
Ag1 N2 2.194(8) 1_556 ?
C1 N1 1.330(8) . ?
C1 C2 1.390(9) . ?
C1 H1 0.9300 . ?
C2 C3 1.371(8) . ?
C2 H2 0.9300 . ?
C3 C4 1.481(11) . ?
C4 C5 1.382(8) . ?
C4 C5 1.382(8) 2_665 ?
C5 C6 1.383(9) . ?
C5 H5 0.9300 . ?
C6 N2 1.333(8) . ?
C6 H6 0.9300 . ?
N3 O1 1.220(8) . ?
N3 O1 1.220(8) 4_556 ?
N3 O2 1.241(13) 4_556 ?
N3 O2 1.241(13) . ?
O2 O2 1.06(3) 4_556 ?

loop_
_geom_hbond_atom_site_label_D
_geom_hbond_atom_site_label_H
_geom_hbond_atom_site_label_A
_geom_hbond_distance_DH
_geom_hbond_distance_HA
_geom_hbond_distance_DA
_geom_hbond_angle_DHA
_geom_hbond_site_symmetry_A
_geom_hbond_publ_flag
C1 H1 O1 0.93 2.43 3.222(10) 142.8 . yes
C2 H2 O2 0.93 2.58 3.244(14) 128.8 6_556 yes
C6 H6 O2 0.93 2.52 3.307(18) 142.8 1_554 yes
C6 H6 O2 0.93 2.42 3.305(19) 158.0 4 yes

loop_
_geom_torsion_atom_site_label_1
_geom_torsion_atom_site_label_2
_geom_torsion_atom_site_label_3
_geom_torsion_atom_site_label_4
_geom_torsion
_geom_torsion_site_symmetry_1
_geom_torsion_site_symmetry_2
_geom_torsion_site_symmetry_3
_geom_torsion_site_symmetry_4
_geom_torsion_publ_flag
N1 C1 C2 C3 -0.8(10) . . . . ?
C1 C2 C3 C2 0.4(5) . . . 2_665 ?
C1 C2 C3 C4 -179.6(5) . . . . ?
C2 C3 C4 C5 140.3(4) 2_665 . . . ?
C2 C3 C4 C5 -39.7(4) . . . . ?
C2 C3 C4 C5 -39.7(4) 2_665 . . 2_665 ?
C2 C3 C4 C5 140.3(4) . . . 2_665 ?
C5 C4 C5 C6 0.5(4) 2_665 . . . ?
C3 C4 C5 C6 -179.5(4) . . . . ?
C4 C5 C6 N2 -1.0(9) . . . . ?
C2 C1 N1 C1 0.4(5) . . . 2_665 ?
C2 C1 N1 Ag1 -179.6(5) . . . . ?
C5 C6 N2 C6 0.5(4) . . . 2_665 ?
C5 C6 N2 Ag1 -179.5(4) . . . 1_554 ?
O1 N3 O2 O2 -179.1(16) . . . 4_556 ?
O1 N3 O2 O2 2(3) 4_556 . . 4_556 ?
